data_7060139
loop_
_publ_author_name
'Akhtar, Muhammad Nadeem'
'I., Mantasha'
'Shahid, M.'
'AlDamen, Murad A.'
'Khalid, Muhammad'
'Akram, Muhammad'

_publ_section_title
;
 Cationic dye adsorption and separation at discrete molecular level: first
 example of an iron cluster with rapid and selective adsorption of
 methylene blue from aqueous system
;
_journal_issue 3
_journal_name_full 'New Journal of Chemistry'
_journal_page_first 1415
_journal_page_last 1422
_journal_paper_doi 10.1039/D0NJ05242F
_journal_volume 45
_journal_year 2021
_chemical_formula_moiety 'C50 H96 Fe6 N10 O22'
_chemical_formula_sum 'C50 H96 Fe6 N10 O22'
_chemical_formula_weight 1524.46
_space_group_crystal_system monoclinic
_space_group_IT_number 14
_space_group_name_Hall '-P 2yn'
_space_group_name_H-M_alt 'P 1 21/n 1'
_atom_sites_solution_hydrogens mixed
_atom_sites_solution_primary iterative
_audit_creation_date 2020-08-23
_audit_creation_method
;
Olex2 1.2
(compiled 2018.05.29 svn.r3508 for OlexSys, GUI svn.r5506)
;
_audit_update_record
;
2020-10-23 deposited with the CCDC.	2020-12-07 downloaded from the CCDC.
;
_cell_angle_alpha 90
_cell_angle_beta 96.410(2)
_cell_angle_gamma 90
_cell_formula_units_Z 2
_cell_length_a 11.1603(6)
_cell_length_b 22.0801(10)
_cell_length_c 14.1151(6)
_cell_measurement_reflns_used 9632
_cell_measurement_temperature 120(2)
_cell_measurement_theta_max 27.43
_cell_measurement_theta_min 2.35
_cell_volume 3456.5(3)
_computing_molecular_graphics 'Olex2 (Dolomanov et al., 2009)'
_computing_publication_material 'Olex2 (Dolomanov et al., 2009)'
_computing_structure_refinement 'ShelXL (Sheldrick, 2015)'
_computing_structure_solution 'olex2.solve (Bourhis et al., 2015)'
_diffrn_ambient_temperature 120.0
_diffrn_measured_fraction_theta_full 0.998
_diffrn_measured_fraction_theta_max 0.996
_diffrn_measurement_device_type 'Bruker APEX-II CCD'
_diffrn_measurement_method '\f and \w scans'
_diffrn_radiation_type MoK\a
_diffrn_radiation_wavelength 0.71073
_diffrn_reflns_av_R_equivalents 0.0612
_diffrn_reflns_av_unetI/netI 0.0530
_diffrn_reflns_Laue_measured_fraction_full 0.998
_diffrn_reflns_Laue_measured_fraction_max 0.996
_diffrn_reflns_limit_h_max 14
_diffrn_reflns_limit_h_min -14
_diffrn_reflns_limit_k_max 28
_diffrn_reflns_limit_k_min -28
_diffrn_reflns_limit_l_max 18
_diffrn_reflns_limit_l_min -17
_diffrn_reflns_number 37458
_diffrn_reflns_point_group_measured_fraction_full 0.998
_diffrn_reflns_point_group_measured_fraction_max 0.996
_diffrn_reflns_theta_full 25.242
_diffrn_reflns_theta_max 27.532
_diffrn_reflns_theta_min 2.395
_exptl_absorpt_coefficient_mu 1.301
_exptl_absorpt_correction_T_max 0.7456
_exptl_absorpt_correction_T_min 0.6656
_exptl_absorpt_correction_type none
_exptl_absorpt_process_details
;
SADABS-2014/5 (Bruker,2014/5) was used for absorption correction.
wR2(int) was 0.0805 before and 0.0542 after correction.
The Ratio of minimum to maximum transmission is 0.8927.
The \l/2 correction factor is Not present.
;
_exptl_crystal_colour yellow
_exptl_crystal_colour_primary yellow
_exptl_crystal_density_diffrn 1.465
_exptl_crystal_description BLOCK
_exptl_crystal_F_000 1596
_exptl_crystal_size_max 0.201
_exptl_crystal_size_mid 0.109
_exptl_crystal_size_min 0.069
_refine_diff_density_max 0.518
_refine_diff_density_min -0.388
_refine_diff_density_rms 0.076
_refine_ls_extinction_method none
_refine_ls_goodness_of_fit_ref 1.023
_refine_ls_hydrogen_treatment mixed
_refine_ls_matrix_type full
_refine_ls_number_parameters 566
_refine_ls_number_reflns 7935
_refine_ls_number_restraints 0
_refine_ls_restrained_S_all 1.023
_refine_ls_R_factor_all 0.0689
_refine_ls_R_factor_gt 0.0394
_refine_ls_shift/su_max 0.001
_refine_ls_shift/su_mean 0.000
_refine_ls_structure_factor_coef Fsqd
_refine_ls_weighting_details 'w=1/[\s^2^(Fo^2^)+(0.0307P)^2^+3.2263P] where P=(Fo^2^+2Fc^2^)/3'
_refine_ls_weighting_scheme calc
_refine_ls_wR_factor_gt 0.0763
_refine_ls_wR_factor_ref 0.0855
_reflns_Friedel_coverage 0.000
_reflns_number_gt 5843
_reflns_number_total 7935
_reflns_threshold_expression 'I > 2\s(I)'
_cod_data_source_file d0nj05242f2.cif
_cod_data_source_block a
_cod_depositor_comments 'Adding full bibliography for 7060139.cif.'
_cod_database_code 7060139
_shelx_shelxl_version_number 2018/3
_shelx_space_group_comment
;
The symmetry employed for this shelxl refinement is uniquely defined
by the following loop, which should always be used as a source of
symmetry information in preference to the above space-group names.
They are only intended as comments.
;
_shelx_estimated_absorpt_t_max 0.916
_shelx_estimated_absorpt_t_min 0.780
_olex2_refinement_description
;
1. Fixed Uiso
 At 1.5 times of:
  All C(H,H,H) groups
2. Uiso/Uaniso restraints and constraints
Uanis(Fe1) = Uanis(Fe1X)
Uanis(Fe2) = Uanis(Fe2X)
Uanis(Fe3) = Uanis(Fe3X)
3. Others
 Sof(Fe2X)=Sof(Fe3X)=Sof(Fe1X)=1-FVAR(1)
 Sof(Fe1)=Sof(Fe2)=Sof(Fe3)=FVAR(1)
4.a Idealised Me refined as rotating group:
 C15(H15A,H15B,H15C), C13(H13A,H13B,H13C), C14(H14A,H14B,H14C)
;
_olex2_submission_special_instructions 'No special instructions were received'

loop_
_space_group_symop_operation_xyz
'x, y, z'
'-x+1/2, y+1/2, -z+1/2'
'-x, -y, -z'
'x-1/2, -y-1/2, z-1/2'

loop_
_atom_site_label
_atom_site_type_symbol
_atom_site_fract_x
_atom_site_fract_y
_atom_site_fract_z
_atom_site_U_iso_or_equiv
_atom_site_adp_type
_atom_site_occupancy
_atom_site_site_symmetry_order
_atom_site_calc_flag
_atom_site_refinement_flags_posn
_atom_site_refinement_flags_adp
_atom_site_refinement_flags_occupancy
_atom_site_disorder_assembly
_atom_site_disorder_group
Fe1 Fe 0.02085(3) 0.50346(2) 0.78905(2) 0.01329(9) Uani 0.9558(5) 1 d . . P A 1
Fe2 Fe 0.02243(3) 0.36876(2) 0.77862(2) 0.01348(9) Uani 0.9558(5) 1 d . . P A 1
Fe3 Fe -0.02477(3) 0.57018(2) 1.00394(2) 0.01245(9) Uani 0.9558(5) 1 d . . P A 1
O2 O 0.09963(16) 0.43867(7) 0.71224(12) 0.0196(4) Uani 1 1 d . . . . .
O1 O -0.00804(15) 0.43383(7) 0.86345(11) 0.0176(4) Uani 1 1 d . . . . .
O10 O 0.18403(16) 0.34474(8) 0.85429(12) 0.0221(4) Uani 1 1 d . . . . .
O4 O -0.04706(15) 0.56982(7) 0.85841(11) 0.0159(4) Uani 1 1 d . . . . .
O8 O -0.18193(17) 0.61700(8) 0.99929(12) 0.0222(4) Uani 1 1 d . . . . .
O7 O 0.10806(16) 0.51127(7) 0.98430(12) 0.0184(4) Uani 1 1 d . . . . .
O6 O -0.14213(16) 0.38380(7) 0.70441(12) 0.0209(4) Uani 1 1 d . . . . .
O5 O -0.14160(16) 0.48537(8) 0.70934(12) 0.0210(4) Uani 1 1 d . . . . .
O9 O 0.06740(17) 0.64985(7) 0.99782(12) 0.0221(4) Uani 1 1 d . . . . .
O3 O -0.05082(17) 0.30693(8) 0.86056(12) 0.0242(4) Uani 1 1 d . . . . .
N1 N 0.0620(2) 0.30628(9) 0.68146(15) 0.0234(5) Uani 1 1 d . . . . .
N5 N 0.0214(2) 0.58042(9) 0.68463(15) 0.0221(5) Uani 1 1 d . . . . .
N4 N 0.2189(2) 0.53074(9) 0.80951(14) 0.0199(5) Uani 1 1 d . . . A 1
C4 C 0.2619(3) 0.55969(12) 0.90353(19) 0.0222(6) Uani 1 1 d . . . . .
N2 N 0.1036(2) 0.25740(10) 0.70659(15) 0.0272(5) Uani 1 1 d . . . . .
C16 C -0.0838(2) 0.30703(11) 0.94308(17) 0.0182(5) Uani 1 1 d . . . . .
C11 C -0.1935(2) 0.43467(11) 0.69363(17) 0.0204(5) Uani 1 1 d . . . . .
C1 C 0.2261(2) 0.43938(12) 0.70988(19) 0.0210(5) Uani 1 1 d . . . . .
C21 C 0.2245(2) 0.34933(11) 0.94080(18) 0.0184(5) Uani 1 1 d . . . . .
C7 C -0.0893(3) 0.61469(12) 0.70040(18) 0.0241(6) Uani 1 1 d . . . . .
C5 C 0.2391(3) 0.57535(12) 0.7330(2) 0.0256(6) Uani 1 1 d . . . . .
C12 C -0.3281(2) 0.43550(13) 0.6555(2) 0.0288(6) Uani 1 1 d . . . . .
C6 C 0.1312(3) 0.61626(12) 0.71405(19) 0.0261(6) Uani 1 1 d . . . . .
C3 C 0.2313(2) 0.52506(12) 0.98959(19) 0.0208(6) Uani 1 1 d . . . . .
C8 C -0.0981(3) 0.62119(11) 0.80670(18) 0.0213(6) Uani 1 1 d . . . . .
C2 C 0.2871(3) 0.47398(12) 0.7952(2) 0.0227(6) Uani 1 1 d . . . . .
C9 C 0.0161(3) 0.55745(12) 0.58534(18) 0.0245(6) Uani 1 1 d . . . . .
C10 C 0.0185(3) 0.60340(13) 0.5066(2) 0.0303(7) Uani 1 1 d . . . . .
C17 C -0.1535(2) 0.25173(11) 0.97209(18) 0.0222(6) Uani 1 1 d . . . . .
O11 O -0.0909(3) 0.63477(12) 0.49348(16) 0.0604(8) Uani 1 1 d . . . . .
C22 C 0.3326(2) 0.30988(12) 0.97774(19) 0.0252(6) Uani 1 1 d . . . . .
C24 C 0.3913(3) 0.28263(17) 0.8948(3) 0.0391(8) Uani 1 1 d . . . . .
C19 C -0.1242(4) 0.19610(14) 0.9148(3) 0.0412(9) Uani 1 1 d . . . . .
N3 N 0.1426(3) 0.21109(12) 0.7279(2) 0.0488(8) Uani 1 1 d . . . . .
C18 C -0.1238(4) 0.23850(16) 1.0787(2) 0.0458(10) Uani 1 1 d . . . . .
C23 C 0.4238(3) 0.34814(18) 1.0401(3) 0.0447(9) Uani 1 1 d . . . . .
C20 C -0.2859(3) 0.26840(17) 0.9500(3) 0.0466(9) Uani 1 1 d . . . . .
C25 C 0.2827(4) 0.25933(17) 1.0361(3) 0.0493(10) Uani 1 1 d . . . . .
H8A H -0.183(2) 0.6254(11) 0.8156(17) 0.012(6) Uiso 1 1 d . . . . .
H8B H -0.052(2) 0.6560(12) 0.8310(17) 0.015(6) Uiso 1 1 d . . . . .
H5A H 0.259(2) 0.5558(11) 0.6774(18) 0.012(6) Uiso 1 1 d . . . . .
H7A H -0.163(2) 0.5911(12) 0.6665(18) 0.020(7) Uiso 1 1 d . . . . .
H3A H 0.257(2) 0.5508(12) 1.0466(19) 0.020(7) Uiso 1 1 d . . . . .
H10A H 0.075(2) 0.6361(12) 0.5170(18) 0.017(7) Uiso 1 1 d . . . . .
H3B H 0.280(3) 0.4889(13) 0.9975(19) 0.025(7) Uiso 1 1 d . . . . .
H4A H 0.357(3) 0.5675(11) 0.9002(18) 0.022(7) Uiso 1 1 d . . . . .
H7B H -0.088(3) 0.6581(13) 0.6733(19) 0.032(8) Uiso 1 1 d . . . . .
H20A H -0.304(3) 0.2764(15) 0.881(3) 0.049(10) Uiso 1 1 d . . . . .
H4B H 0.223(2) 0.6002(12) 0.9044(17) 0.018(7) Uiso 1 1 d . . . . .
H9A H 0.088(3) 0.5300(13) 0.5806(19) 0.025(7) Uiso 1 1 d . . . . .
H5B H 0.314(3) 0.5975(13) 0.749(2) 0.031(8) Uiso 1 1 d . . . . .
H9B H -0.061(3) 0.5355(13) 0.575(2) 0.029(8) Uiso 1 1 d . . . . .
H19A H -0.166(3) 0.1618(16) 0.937(2) 0.045(9) Uiso 1 1 d . . . . .
H6A H 0.114(2) 0.6385(11) 0.7725(19) 0.021(7) Uiso 1 1 d . . . . .
H10B H 0.029(2) 0.5817(12) 0.4473(19) 0.021(7) Uiso 1 1 d . . . . .
H6B H 0.148(3) 0.6452(13) 0.669(2) 0.030(8) Uiso 1 1 d . . . . .
H20B H -0.341(3) 0.2347(16) 0.969(2) 0.052(10) Uiso 1 1 d . . . . .
H23A H 0.454(3) 0.3821(17) 0.999(3) 0.059(12) Uiso 1 1 d . . . . .
H24A H 0.334(3) 0.2599(15) 0.852(2) 0.049(10) Uiso 1 1 d . . . . .
H24B H 0.420(3) 0.3133(15) 0.857(2) 0.044(10) Uiso 1 1 d . . . . .
H23B H 0.487(3) 0.3261(16) 1.058(2) 0.050(10) Uiso 1 1 d . . . . .
H24C H 0.459(4) 0.2551(17) 0.922(2) 0.060(11) Uiso 1 1 d . . . . .
H19B H -0.031(4) 0.1864(18) 0.928(3) 0.076(13) Uiso 1 1 d . . . . .
H18A H -0.148(3) 0.2759(18) 1.117(3) 0.066(12) Uiso 1 1 d . . . . .
H19C H -0.134(3) 0.2016(16) 0.842(3) 0.065(12) Uiso 1 1 d . . . . .
H23C H 0.387(3) 0.3615(14) 1.096(2) 0.042(9) Uiso 1 1 d . . . . .
H18B H -0.033(4) 0.2292(17) 1.096(3) 0.071(13) Uiso 1 1 d . . . . .
H20C H -0.304(4) 0.3043(19) 0.990(3) 0.077(14) Uiso 1 1 d . . . . .
H18C H -0.171(3) 0.2028(16) 1.094(2) 0.056(10) Uiso 1 1 d . . . . .
H1A H 0.242(2) 0.4578(11) 0.6512(18) 0.012(6) Uiso 1 1 d . . . . .
H2A H 0.368(3) 0.4832(12) 0.7890(18) 0.018(7) Uiso 1 1 d . . . . .
H1B H 0.256(2) 0.3984(12) 0.7097(17) 0.018(7) Uiso 1 1 d . . . . .
H2B H 0.289(3) 0.4481(12) 0.852(2) 0.027(8) Uiso 1 1 d . . . . .
Fe2X Fe 0.0036(7) 0.3890(3) 0.8403(5) 0.01348(9) Uani 0.0442(5) 1 d . . P A 2
Fe3X Fe 0.1212(7) 0.4812(3) 1.0475(5) 0.01245(9) Uani 0.0442(5) 1 d . . P A 2
Fe1X Fe 0.1076(7) 0.5255(3) 0.8361(5) 0.01329(9) Uani 0.0442(5) 1 d . . P A 2
H25A H 0.221(3) 0.2351(15) 0.992(2) 0.045(10) Uiso 1 1 d . . . . .
H25B H 0.342(4) 0.2336(17) 1.062(3) 0.060(11) Uiso 1 1 d . . . . .
H25C H 0.240(4) 0.2740(19) 1.090(3) 0.083(15) Uiso 1 1 d . . . . .
H11 H -0.075(5) 0.658(2) 0.440(4) 0.12(2) Uiso 1 1 d . . . . .
C15 C -0.3929(3) 0.38709(19) 0.7075(4) 0.0778(15) Uani 1 1 d . . . B 1
H15A H -0.355559 0.347590 0.698825 0.117 Uiso 1 1 calc GR . . B 1
H15B H -0.477993 0.385713 0.681390 0.117 Uiso 1 1 calc GR . . B 1
H15C H -0.386801 0.396823 0.775570 0.117 Uiso 1 1 calc GR . . B 1
C13 C -0.3850(3) 0.49641(16) 0.6723(3) 0.0594(11) Uani 1 1 d . . . C 1
H13A H -0.372265 0.506323 0.740317 0.089 Uiso 1 1 calc GR . . C 1
H13B H -0.471632 0.494603 0.651404 0.089 Uiso 1 1 calc GR . . C 1
H13C H -0.347717 0.527658 0.635860 0.089 Uiso 1 1 calc GR . . C 1
C14 C -0.3376(4) 0.4214(3) 0.5498(3) 0.0827(16) Uani 1 1 d . . . D 1
H14A H -0.299381 0.453862 0.516598 0.124 Uiso 1 1 calc GR . . D 1
H14B H -0.422719 0.418184 0.524364 0.124 Uiso 1 1 calc GR . . D 1
H14C H -0.296772 0.382934 0.540062 0.124 Uiso 1 1 calc GR . . D 1

loop_
_atom_site_aniso_label
_atom_site_aniso_U_11
_atom_site_aniso_U_22
_atom_site_aniso_U_33
_atom_site_aniso_U_23
_atom_site_aniso_U_13
_atom_site_aniso_U_12
Fe1 0.0172(2) 0.00863(17) 0.01399(18) -0.00006(13) 0.00157(14) 0.00081(14)
Fe2 0.0180(2) 0.00822(17) 0.01385(18) -0.00089(14) 0.00039(14) 0.00078(15)
Fe3 0.0165(2) 0.00846(17) 0.01214(17) -0.00030(13) 0.00073(14) 0.00244(15)
O2 0.0210(10) 0.0134(8) 0.0248(9) 0.0013(7) 0.0048(7) 0.0013(7)
O1 0.0222(10) 0.0146(9) 0.0158(8) 0.0025(7) 0.0010(7) 0.0020(7)
O10 0.0244(11) 0.0197(9) 0.0212(9) -0.0021(7) -0.0021(8) 0.0066(8)
O4 0.0221(10) 0.0108(8) 0.0142(8) 0.0020(6) 0.0000(7) 0.0048(7)
O8 0.0260(11) 0.0191(9) 0.0213(9) -0.0006(7) 0.0018(8) 0.0082(8)
O7 0.0169(10) 0.0144(9) 0.0241(9) 0.0001(7) 0.0028(7) 0.0010(7)
O6 0.0233(11) 0.0162(9) 0.0222(9) -0.0028(7) -0.0011(8) 0.0015(8)
O5 0.0235(11) 0.0175(9) 0.0209(9) 0.0004(7) -0.0025(8) 0.0002(8)
O9 0.0322(11) 0.0139(9) 0.0207(9) -0.0003(7) 0.0047(8) -0.0024(8)
O3 0.0358(12) 0.0149(9) 0.0227(9) -0.0019(7) 0.0066(8) -0.0037(8)
N1 0.0323(14) 0.0134(11) 0.0238(11) -0.0010(9) -0.0004(10) 0.0042(10)
N5 0.0328(14) 0.0144(11) 0.0195(11) 0.0015(8) 0.0045(10) 0.0023(9)
N4 0.0254(13) 0.0131(10) 0.0212(11) -0.0003(8) 0.0032(9) -0.0014(9)
C4 0.0214(15) 0.0175(13) 0.0277(14) -0.0048(11) 0.0026(11) -0.0038(11)
N2 0.0357(15) 0.0201(13) 0.0242(12) -0.0045(9) -0.0041(10) 0.0015(11)
C16 0.0165(14) 0.0145(12) 0.0230(13) 0.0003(10) -0.0010(10) 0.0012(10)
C11 0.0252(14) 0.0192(13) 0.0167(12) -0.0008(10) 0.0022(10) -0.0001(12)
C1 0.0226(14) 0.0171(13) 0.0249(14) -0.0019(11) 0.0094(11) 0.0002(11)
C21 0.0182(14) 0.0126(12) 0.0246(13) -0.0003(10) 0.0024(11) 0.0000(10)
C7 0.0363(18) 0.0162(13) 0.0196(13) 0.0037(10) 0.0021(12) 0.0065(12)
C5 0.0304(17) 0.0190(14) 0.0289(15) -0.0022(11) 0.0095(13) -0.0064(12)
C12 0.0201(15) 0.0281(15) 0.0356(15) -0.0017(12) -0.0078(12) 0.0010(12)
C6 0.0445(19) 0.0147(13) 0.0190(13) 0.0012(11) 0.0036(13) -0.0032(12)
C3 0.0196(15) 0.0168(13) 0.0260(14) -0.0047(11) 0.0030(11) -0.0021(11)
C8 0.0313(17) 0.0138(13) 0.0178(13) 0.0039(10) -0.0012(12) 0.0079(12)
C2 0.0202(16) 0.0188(14) 0.0298(15) -0.0030(11) 0.0063(12) -0.0003(11)
C9 0.0358(18) 0.0160(13) 0.0223(13) -0.0014(10) 0.0059(12) 0.0015(13)
C10 0.050(2) 0.0204(14) 0.0207(14) -0.0003(11) 0.0061(14) 0.0027(14)
C17 0.0244(15) 0.0146(12) 0.0277(14) -0.0013(10) 0.0040(11) -0.0026(11)
O11 0.090(2) 0.0646(17) 0.0290(12) 0.0161(12) 0.0196(13) 0.0480(16)
C22 0.0208(15) 0.0220(14) 0.0315(15) -0.0026(11) -0.0035(12) 0.0069(11)
C24 0.0251(18) 0.045(2) 0.045(2) -0.0134(17) -0.0046(15) 0.0157(16)
C19 0.058(3) 0.0145(15) 0.055(2) -0.0071(14) 0.0216(19) -0.0111(15)
N3 0.067(2) 0.0219(14) 0.0527(17) -0.0031(12) -0.0139(15) 0.0138(14)
C18 0.071(3) 0.0308(19) 0.0340(18) 0.0098(15) 0.0002(18) -0.0246(19)
C23 0.0274(19) 0.051(2) 0.051(2) -0.0184(18) -0.0182(17) 0.0169(17)
C20 0.0253(19) 0.0346(19) 0.080(3) 0.0078(19) 0.0048(18) -0.0064(15)
C25 0.046(2) 0.034(2) 0.068(3) 0.0254(19) 0.009(2) 0.0206(18)
Fe2X 0.0180(2) 0.00822(17) 0.01385(18) -0.00089(14) 0.00039(14) 0.00078(15)
Fe3X 0.0165(2) 0.00846(17) 0.01214(17) -0.00030(13) 0.00073(14) 0.00244(15)
Fe1X 0.0172(2) 0.00863(17) 0.01399(18) -0.00006(13) 0.00157(14) 0.00081(14)
C15 0.028(2) 0.072(3) 0.129(4) 0.038(3) -0.011(2) -0.016(2)
C13 0.026(2) 0.046(2) 0.103(3) -0.015(2) -0.008(2) 0.0072(16)
C14 0.040(2) 0.155(5) 0.047(2) -0.030(3) -0.0220(19) 0.027(3)

loop_
_atom_type_symbol
_atom_type_description
_atom_type_scat_dispersion_real
_atom_type_scat_dispersion_imag
_atom_type_scat_source
C C 0.0033 0.0016 'International Tables Vol C Tables 4.2.6.8 and 6.1.1.4'
H H 0.0000 0.0000 'International Tables Vol C Tables 4.2.6.8 and 6.1.1.4'
Fe Fe 0.3463 0.8444 'International Tables Vol C Tables 4.2.6.8 and 6.1.1.4'
N N 0.0061 0.0033 'International Tables Vol C Tables 4.2.6.8 and 6.1.1.4'
O O 0.0106 0.0060 'International Tables Vol C Tables 4.2.6.8 and 6.1.1.4'

loop_
_geom_angle_atom_site_label_1
_geom_angle_atom_site_label_2
_geom_angle_atom_site_label_3
_geom_angle
_geom_angle_site_symmetry_1
_geom_angle_site_symmetry_3
_geom_angle_publ_flag
O2 Fe1 Fe2 43.29(5) . . ?
O2 Fe1 O5 88.81(7) . . ?
O2 Fe1 N5 98.50(7) . . ?
O2 Fe1 N4 77.55(7) . . ?
O1 Fe1 Fe2 39.23(5) . . ?
O1 Fe1 O2 80.67(7) . . ?
O1 Fe1 O4 103.22(7) . . ?
O1 Fe1 O5 87.25(7) . . ?
O1 Fe1 N5 168.93(8) . . ?
O1 Fe1 N4 111.36(7) . . ?
O4 Fe1 Fe2 140.87(5) . . ?
O4 Fe1 O2 175.79(7) . . ?
O4 Fe1 O5 92.97(7) . . ?
O4 Fe1 N5 78.01(7) . . ?
O4 Fe1 N4 99.37(7) . . ?
O5 Fe1 Fe2 77.85(5) . . ?
O5 Fe1 N5 81.69(8) . . ?
O5 Fe1 N4 154.35(7) . . ?
N5 Fe1 Fe2 136.18(5) . . ?
N5 Fe1 N4 79.03(8) . . ?
N4 Fe1 Fe2 105.03(5) . . ?
O2 Fe2 Fe1 43.45(5) . . ?
O2 Fe2 O10 92.44(7) . . ?
O1 Fe2 Fe1 38.85(5) . . ?
O1 Fe2 O2 80.46(7) . . ?
O1 Fe2 O10 94.29(7) . . ?
O1 Fe2 O6 89.22(7) . . ?
O1 Fe2 O3 92.14(7) . . ?
O1 Fe2 N1 174.41(8) . . ?
O10 Fe2 Fe1 103.95(5) . . ?
O6 Fe2 Fe1 81.53(5) . . ?
O6 Fe2 O2 92.47(7) . . ?
O6 Fe2 O10 174.37(7) . . ?
O3 Fe2 Fe1 129.91(5) . . ?
O3 Fe2 O2 172.06(7) . . ?
O3 Fe2 O10 85.18(8) . . ?
O3 Fe2 O6 90.30(8) . . ?
O3 Fe2 N1 93.45(8) . . ?
N1 Fe2 Fe1 135.69(6) . . ?
N1 Fe2 O2 93.95(8) . . ?
N1 Fe2 O10 86.06(8) . . ?
N1 Fe2 O6 90.87(8) . . ?
O1 Fe3 O4 174.81(7) 3_567 . ?
O1 Fe3 O8 97.38(7) 3_567 . ?
O1 Fe3 O7 92.43(7) 3_567 . ?
O1 Fe3 O7 85.22(7) 3_567 3_567 ?
O1 Fe3 O9 92.29(7) 3_567 . ?
O4 Fe3 O9 88.07(7) . . ?
O8 Fe3 O4 87.80(7) . . ?
O8 Fe3 O7 92.96(7) . 3_567 ?
O8 Fe3 O9 89.85(7) . . ?
O7 Fe3 O4 82.41(7) . . ?
O7 Fe3 O4 94.19(7) 3_567 . ?
O7 Fe3 O8 166.05(7) . . ?
O7 Fe3 O7 77.94(8) . 3_567 ?
O7 Fe3 O9 99.69(7) . . ?
O7 Fe3 O9 176.46(7) 3_567 . ?
Fe2 O2 Fe1 93.26(7) . . ?
C1 O2 Fe1 119.47(14) . . ?
C1 O2 Fe2 119.42(15) . . ?
Fe1 O1 Fe2 101.92(7) . . ?
Fe3 O1 Fe1 124.25(9) 3_567 . ?
Fe3 O1 Fe2 124.00(9) 3_567 . ?
C21 O10 Fe2 132.95(17) . . ?
C21 O10 Fe2X 105.9(3) . . ?
Fe1 O4 Fe3 119.66(8) . . ?
Fe1 O4 Fe3X 97.0(2) . 3_567 ?
C8 O4 Fe1 119.43(14) . . ?
C8 O4 Fe3 120.43(14) . . ?
C8 O4 Fe3X 128.1(3) . 3_567 ?
C8 O4 Fe1X 126.7(3) . . ?
Fe3X O4 Fe1X 104.7(3) 3_567 . ?
Fe3 O8 Fe3X 43.57(19) . 3_567 ?
C21 O8 Fe3 131.97(17) 3_567 . ?
C21 O8 Fe3X 149.7(2) 3_567 3_567 ?
Fe3 O7 Fe3 102.06(8) . 3_567 ?
C3 O7 Fe3 129.80(15) . 3_567 ?
C3 O7 Fe3 125.80(15) . . ?
C3 O7 Fe1X 85.1(3) . . ?
Fe3X O7 C3 92.7(4) . . ?
Fe3X O7 Fe1X 150.5(4) . . ?
C11 O6 Fe2 125.30(16) . . ?
C11 O6 Fe2X 108.3(2) . . ?
C11 O5 Fe1 128.47(16) . . ?
C16 O9 Fe3 130.99(16) 3_567 . ?
C16 O3 Fe2 134.97(16) . . ?
C16 O3 Fe2X 105.2(3) . . ?
N2 N1 Fe2 120.85(18) . . ?
C7 N5 Fe1 102.89(15) . . ?
C6 N5 Fe1 106.44(15) . . ?
C6 N5 C7 111.2(2) . . ?
C6 N5 C9 113.1(2) . . ?
C9 N5 Fe1 110.94(15) . . ?
C9 N5 C7 111.6(2) . . ?
C4 N4 Fe1 115.73(16) . . ?
C5 N4 Fe1 107.73(16) . . ?
C5 N4 C4 107.4(2) . . ?
C2 N4 Fe1 105.28(15) . . ?
C2 N4 C4 111.0(2) . . ?
C2 N4 C5 109.6(2) . . ?
N4 C4 C3 114.7(2) . . ?
C3 C4 Fe1X 86.1(3) . . ?
N3 N2 N1 178.3(3) . . ?
O9 C16 C17 117.7(2) 3_567 . ?
O3 C16 O9 125.1(2) . 3_567 ?
O3 C16 C17 117.2(2) . . ?
O6 C11 O5 124.9(2) . . ?
O6 C11 C12 117.7(2) . . ?
O5 C11 C12 117.3(2) . . ?
O2 C1 C2 110.2(2) . . ?
O10 C21 O8 125.3(2) . 3_567 ?
O10 C21 C22 117.9(2) . . ?
O8 C21 C22 116.7(2) 3_567 . ?
N5 C7 C8 110.0(2) . . ?
N4 C5 C6 110.0(2) . . ?
C6 C5 Fe1X 81.7(2) . . ?
C15 C12 C11 108.7(2) . . ?
C13 C12 C11 111.4(2) . . ?
C13 C12 C15 108.5(3) . . ?
C13 C12 C14 110.5(3) . . ?
C14 C12 C11 107.4(3) . . ?
C14 C12 C15 110.1(3) . . ?
N5 C6 C5 110.5(2) . . ?
O7 C3 C4 112.1(2) . . ?
O7 C3 Fe3X 37.3(3) . . ?
O7 C3 Fe1X 59.9(2) . . ?
C4 C3 Fe3X 148.6(3) . . ?
C4 C3 Fe1X 55.8(2) . . ?
Fe3X C3 Fe1X 93.3(3) . . ?
O4 C8 C7 111.2(2) . . ?
N4 C2 C1 109.8(2) . . ?
C1 C2 Fe1X 96.6(2) . . ?
N5 C9 C10 117.7(2) . . ?
O11 C10 C9 110.1(3) . . ?
C16 C17 C18 110.8(2) . . ?
C19 C17 C16 110.8(2) . . ?
C19 C17 C18 109.3(3) . . ?
C20 C17 C16 105.3(2) . . ?
C20 C17 C19 110.3(3) . . ?
C20 C17 C18 110.3(3) . . ?
C24 C22 C21 110.6(2) . . ?
C24 C22 C25 109.8(3) . . ?
C23 C22 C21 109.3(2) . . ?
C23 C22 C24 110.2(3) . . ?
C23 C22 C25 110.7(3) . . ?
C25 C22 C21 106.1(2) . . ?
O1 Fe2X O10 121.7(6) . . ?
O1 Fe2X O6 101.5(5) . . ?
O1 Fe2X O3 141.2(7) . . ?
O10 Fe2X O6 125.5(4) . . ?
O3 Fe2X O10 82.6(3) . . ?
O3 Fe2X O6 82.9(3) . . ?
O4 Fe3X O8 79.8(3) 3_567 3_567 ?
O7 Fe3X O4 148.1(6) . 3_567 ?
O7 Fe3X O8 109.7(5) . 3_567 ?
O7 Fe3X C3 50.0(3) . . ?
C3 Fe3X O4 161.5(5) . 3_567 ?
C3 Fe3X O8 97.5(3) . 3_567 ?
O4 Fe1X O7 80.0(3) . . ?
O4 Fe1X C5 116.8(3) . . ?
O4 Fe1X C3 105.6(3) . . ?
O4 Fe1X C2 175.2(4) . . ?
O7 Fe1X C5 136.2(4) . . ?
O7 Fe1X C3 35.01(14) . . ?
O7 Fe1X C2 104.8(3) . . ?
C4 Fe1X O4 116.0(4) . . ?
C4 Fe1X O7 71.4(3) . . ?
C4 Fe1X C5 64.8(2) . . ?
C4 Fe1X C3 38.09(16) . . ?
C4 Fe1X C2 66.7(3) . . ?
C3 Fe1X C5 102.3(3) . . ?
C2 Fe1X C5 60.2(2) . . ?
C2 Fe1X C3 79.0(3) . . ?

loop_
_geom_bond_atom_site_label_1
_geom_bond_atom_site_label_2
_geom_bond_distance
_geom_bond_site_symmetry_2
_geom_bond_publ_flag
Fe1 Fe2 2.9780(5) . ?
Fe1 O2 2.0512(17) . ?
Fe1 O1 1.9094(16) . ?
Fe1 O4 1.9610(16) . ?
Fe1 O5 2.0632(18) . ?
Fe1 N5 2.250(2) . ?
Fe1 N4 2.278(2) . ?
Fe2 O2 2.0453(17) . ?
Fe2 O1 1.9248(16) . ?
Fe2 O10 2.0602(18) . ?
Fe2 O6 2.0374(18) . ?
Fe2 O3 2.0201(18) . ?
Fe2 N1 2.028(2) . ?
Fe3 O1 1.8689(16) 3_567 ?
Fe3 O4 2.0414(15) . ?
Fe3 O8 2.0307(18) . ?
Fe3 O7 2.0398(17) 3_567 ?
Fe3 O7 2.0144(17) . ?
Fe3 O9 2.0444(18) . ?
O2 C1 1.416(3) . ?
O1 Fe2X 1.055(8) . ?
O10 C21 1.258(3) . ?
O10 Fe2X 2.228(8) . ?
O4 C8 1.432(3) . ?
O4 Fe3X 1.991(8) 3_567 ?
O4 Fe1X 2.040(8) . ?
O8 C21 1.258(3) 3_567 ?
O8 Fe3X 2.388(7) 3_567 ?
O7 C3 1.403(3) . ?
O7 Fe3X 1.108(7) . ?
O7 Fe1X 2.115(7) . ?
O6 C11 1.262(3) . ?
O6 Fe2X 2.375(8) . ?
O5 C11 1.268(3) . ?
O9 C16 1.266(3) 3_567 ?
O3 C16 1.260(3) . ?
O3 Fe2X 1.942(8) . ?
N1 N2 1.212(3) . ?
N5 C7 1.487(4) . ?
N5 C6 1.479(4) . ?
N5 C9 1.485(3) . ?
N4 C4 1.503(3) . ?
N4 C5 1.497(3) . ?
N4 C2 1.492(3) . ?
C4 C3 1.506(4) . ?
C4 Fe1X 2.019(8) . ?
N2 N3 1.138(3) . ?
C16 C17 1.528(3) . ?
C11 C12 1.538(4) . ?
C1 C2 1.521(4) . ?
C21 C22 1.532(3) . ?
C7 C8 1.521(4) . ?
C5 C6 1.505(4) . ?
C5 Fe1X 2.441(8) . ?
C12 C15 1.524(5) . ?
C12 C13 1.517(4) . ?
C12 C14 1.517(5) . ?
C3 Fe3X 1.828(8) . ?
C3 Fe1X 2.436(8) . ?
C2 Fe1X 2.428(8) . ?
C9 C10 1.508(4) . ?
C10 O11 1.397(4) . ?
C17 C19 1.526(4) . ?
C17 C18 1.532(4) . ?
C17 C20 1.521(4) . ?
C22 C24 1.527(4) . ?
C22 C23 1.525(4) . ?
C22 C25 1.529(4) . ?
